data_7057244
loop_
_publ_author_name
'Chaudhri, Nivedita'
'Butcher, Ray J.'
'Sankar, Muniappan'

_publ_section_title
;
 Synthesis and structural, photophysical, electrochemical redox and axial
 ligation properties of highly electron deficient
 perchlorometalloporphyrins and selective CN&#x2212; sensing by Co(ii)
 complexes
;
_journal_issue 10
_journal_name_full 'New Journal of Chemistry'
_journal_page_first 8190
_journal_paper_doi 10.1039/C7NJ04418F
_journal_volume 42
_journal_year 2018
_chemical_formula_moiety 'C45 H24 Cl8 N4 O Zn, C H4 O'
_chemical_formula_sum 'C46 H28 Cl8 N4 O2 Zn'
_chemical_formula_weight 1017.69
_chemical_name_common beta-octachloro-meso-tetraphenylporphyrinatozinc(II)
_chemical_name_systematic 2,3,7,8,12,13,17,18-octachloro-5,10,15,20-tetraphenylporphyrinatozinc(II)
_space_group_crystal_system monoclinic
_space_group_IT_number 14
_space_group_name_Hall '-P 2yn'
_space_group_name_H-M_alt 'P 1 21/n 1'
_symmetry_space_group_name_Hall '-P 2yn'
_symmetry_space_group_name_H-M 'P 1 21/n 1'
_atom_sites_solution_hydrogens mixed
_audit_creation_method SHELXL-2016/6
_audit_update_record
;
2017-11-11 deposited with the CCDC.
2018-04-06 downloaded from the CCDC.
;
_cell_angle_alpha 90
_cell_angle_beta 107.639(11)
_cell_angle_gamma 90
_cell_formula_units_Z 4
_cell_length_a 15.706(3)
_cell_length_b 14.352(3)
_cell_length_c 19.961(4)
_cell_measurement_reflns_used 9892
_cell_measurement_temperature 296(2)
_cell_measurement_theta_max 27.26
_cell_measurement_theta_min 2.43
_cell_volume 4287.9(15)
_computing_cell_refinement 'Bruker SAINT'
_computing_data_collection 'Bruker APEX2'
_computing_data_reduction 'Bruker SAINT'
_computing_molecular_graphics 'Bruker SHELXTL (Sheldrick, 2008)'
_computing_publication_material 'Bruker SHELXTL (Sheldrick, 2008)'
_computing_structure_refinement 'SHELXL-2016/6 (Sheldrick, 2015)'
_computing_structure_solution 'SHELXT (Sheldrick, 2015)'
_diffrn_ambient_temperature 296(2)
_diffrn_measured_fraction_theta_full 0.999
_diffrn_measured_fraction_theta_max 0.993
_diffrn_measurement_device_type 'Bruker APEX-II CCD'
_diffrn_measurement_method '\f and \w scans'
_diffrn_radiation_type MoK\a
_diffrn_radiation_wavelength 0.71073
_diffrn_reflns_av_R_equivalents 0.0442
_diffrn_reflns_av_unetI/netI 0.0415
_diffrn_reflns_Laue_measured_fraction_full 0.999
_diffrn_reflns_Laue_measured_fraction_max 0.993
_diffrn_reflns_limit_h_max 21
_diffrn_reflns_limit_h_min -21
_diffrn_reflns_limit_k_max 19
_diffrn_reflns_limit_k_min -19
_diffrn_reflns_limit_l_max 27
_diffrn_reflns_limit_l_min -27
_diffrn_reflns_number 61532
_diffrn_reflns_point_group_measured_fraction_full 0.999
_diffrn_reflns_point_group_measured_fraction_max 0.993
_diffrn_reflns_theta_full 25.500
_diffrn_reflns_theta_max 29.334
_diffrn_reflns_theta_min 2.141
_exptl_absorpt_coefficient_mu 1.117
_exptl_absorpt_correction_T_max 0.7459
_exptl_absorpt_correction_T_min 0.6330
_exptl_absorpt_correction_type multi-scan
_exptl_absorpt_process_details 'Sadabs (Sheldrick, 1996)'
_exptl_crystal_colour 'dark green-purple'
_exptl_crystal_density_diffrn 1.576
_exptl_crystal_description prism
_exptl_crystal_F_000 2056
_exptl_crystal_recrystallization_method 'Re-crystallisation from solvent: Chloroform and Methanol'
_exptl_crystal_size_max 0.19
_exptl_crystal_size_mid 0.17
_exptl_crystal_size_min 0.12
_refine_diff_density_max 0.796
_refine_diff_density_min -0.609
_refine_diff_density_rms 0.067
_refine_ls_extinction_method none
_refine_ls_goodness_of_fit_ref 1.016
_refine_ls_hydrogen_treatment mixed
_refine_ls_matrix_type full
_refine_ls_number_parameters 558
_refine_ls_number_reflns 11675
_refine_ls_number_restraints 105
_refine_ls_restrained_S_all 1.030
_refine_ls_R_factor_all 0.0814
_refine_ls_R_factor_gt 0.0444
_refine_ls_shift/su_max 0.002
_refine_ls_shift/su_mean 0.000
_refine_ls_structure_factor_coef Fsqd
_refine_ls_weighting_details 'w=1/[\s^2^(Fo^2^)+(0.0480P)^2^+3.8503P] where P=(Fo^2^+2Fc^2^)/3'
_refine_ls_weighting_scheme calc
_refine_ls_wR_factor_gt 0.1040
_refine_ls_wR_factor_ref 0.1235
_reflns_Friedel_coverage 0.000
_reflns_number_gt 7708
_reflns_number_total 11675
_reflns_threshold_expression 'I > 2\s(I)'
_cod_data_source_file c7nj04418f2.cif
_cod_data_source_block shelx_CCDC3
_cod_depositor_comments 'Adding full bibliography for 7057241--7057245.cif.'
_cod_original_cell_volume 4288.2(15)
_cod_database_code 7057244
_shelx_shelxl_version_number 2016/6
_shelx_space_group_comment
;
The symmetry employed for this shelxl refinement is uniquely defined
by the following loop, which should always be used as a source of
symmetry information in preference to the above space-group names.
They are only intended as comments.
;

loop_
_space_group_symop_operation_xyz
'x, y, z'
'-x+1/2, y+1/2, -z+1/2'
'-x, -y, -z'
'x-1/2, -y-1/2, z-1/2'

loop_
_atom_site_label
_atom_site_type_symbol
_atom_site_fract_x
_atom_site_fract_y
_atom_site_fract_z
_atom_site_U_iso_or_equiv
_atom_site_adp_type
_atom_site_occupancy
_atom_site_site_symmetry_order
_atom_site_calc_flag
_atom_site_refinement_flags_posn
_atom_site_refinement_flags_adp
_atom_site_refinement_flags_occupancy
_atom_site_disorder_assembly
_atom_site_disorder_group
Zn Zn 0.62026(2) 0.37756(2) 0.61884(2) 0.03439(9) Uani 1 1 d . . . . .
Cl1 Cl 0.62657(5) 0.74004(5) 0.47854(4) 0.04898(19) Uani 1 1 d . . . . .
Cl2 Cl 0.49167(5) 0.76652(5) 0.56796(4) 0.05031(19) Uani 1 1 d . . . . .
Cl3 Cl 0.43116(6) 0.53997(6) 0.80210(5) 0.0595(2) Uani 1 1 d . . . . .
Cl4 Cl 0.43287(7) 0.32094(6) 0.82797(4) 0.0605(2) Uani 1 1 d . . . . .
Cl5 Cl 0.47678(6) 0.00416(5) 0.64288(4) 0.0537(2) Uani 1 1 d . . . . .
Cl6 Cl 0.61487(5) -0.02318(5) 0.55508(4) 0.05108(19) Uani 1 1 d . . . . .
Cl7 Cl 0.90506(6) 0.22747(6) 0.51987(7) 0.0815(3) Uani 1 1 d . . . . .
Cl8 Cl 0.90085(6) 0.44414(6) 0.48731(5) 0.0599(2) Uani 1 1 d . . . . .
O1M O 0.7334(10) 0.4023(8) 0.7036(7) 0.063(2) Uani 0.66(2) 1 d D U P A 1
H1M H 0.731(5) 0.372(3) 0.7377(13) 0.075 Uiso 0.66(2) 1 d D U P A 1
C1M C 0.8013(11) 0.4622(13) 0.7180(8) 0.151(6) Uani 0.66(2) 1 d D U P A 1
H1M1 H 0.792979 0.504974 0.679523 0.227 Uiso 0.66(2) 1 calc R U P A 1
H1M2 H 0.856220 0.428717 0.724812 0.227 Uiso 0.66(2) 1 calc R U P A 1
H1M3 H 0.803792 0.496166 0.759960 0.227 Uiso 0.66(2) 1 calc R U P A 1
O1MA O 0.725(2) 0.4134(17) 0.7180(13) 0.063(2) Uani 0.34(2) 1 d D . P A 2
H1MA H 0.764(6) 0.375(8) 0.720(9) 0.075 Uiso 0.34(2) 1 d D U P A 2
C1MA C 0.757(2) 0.500(2) 0.7308(16) 0.151(6) Uani 0.34(2) 1 d D . P A 2
H1M4 H 0.732497 0.537699 0.689694 0.227 Uiso 0.34(2) 1 calc R U P A 2
H1M5 H 0.820655 0.498817 0.742594 0.227 Uiso 0.34(2) 1 calc R U P A 2
H1M6 H 0.739757 0.525684 0.769294 0.227 Uiso 0.34(2) 1 calc R U P A 2
N1 N 0.59972(14) 0.51430(15) 0.58548(11) 0.0345(5) Uani 1 1 d . . . . .
N2 N 0.52423(15) 0.39407(15) 0.67041(12) 0.0351(5) Uani 1 1 d . . . . .
N3 N 0.60902(15) 0.23377(15) 0.62591(12) 0.0364(5) Uani 1 1 d . . . . .
N4 N 0.69898(15) 0.35837(15) 0.55320(12) 0.0369(5) Uani 1 1 d . . . . .
C1 C 0.63988(18) 0.55871(18) 0.54108(14) 0.0345(6) Uani 1 1 d . . . . .
C2 C 0.60495(18) 0.65284(19) 0.52966(14) 0.0362(6) Uani 1 1 d . . . . .
C3 C 0.54761(18) 0.66410(19) 0.56812(14) 0.0370(6) Uani 1 1 d . . . . .
C4 C 0.54616(17) 0.57800(18) 0.60563(14) 0.0345(6) Uani 1 1 d . . . . .
C5 C 0.50489(18) 0.56408(18) 0.65868(15) 0.0371(6) Uani 1 1 d . . . . .
C6 C 0.50027(17) 0.47852(19) 0.69125(14) 0.0350(6) Uani 1 1 d . . . . .
C7 C 0.46436(19) 0.4622(2) 0.74957(15) 0.0399(6) Uani 1 1 d . . . . .
C8 C 0.46408(19) 0.3693(2) 0.76018(14) 0.0400(6) Uani 1 1 d . . . . .
C9 C 0.49975(18) 0.32488(19) 0.70911(14) 0.0356(6) Uani 1 1 d . . . . .
C10 C 0.50485(18) 0.22899(19) 0.69692(14) 0.0356(6) Uani 1 1 d . . . . .
C11 C 0.54975(17) 0.18833(18) 0.65332(14) 0.0345(6) Uani 1 1 d . . . . .
C12 C 0.54533(18) 0.09190(19) 0.63167(14) 0.0369(6) Uani 1 1 d . . . . .
C13 C 0.60396(18) 0.08008(18) 0.59484(15) 0.0370(6) Uani 1 1 d . . . . .
C14 C 0.64580(18) 0.16941(18) 0.59204(14) 0.0357(6) Uani 1 1 d . . . . .
C15 C 0.71456(18) 0.18724(19) 0.56187(15) 0.0393(6) Uani 1 1 d . . . . .
C16 C 0.74339(18) 0.27652(19) 0.54984(16) 0.0392(6) Uani 1 1 d . . . . .
C17 C 0.81974(19) 0.2982(2) 0.52601(17) 0.0457(7) Uani 1 1 d . . . . .
C18 C 0.81868(19) 0.3906(2) 0.51349(16) 0.0416(6) Uani 1 1 d . . . . .
C19 C 0.74076(17) 0.42930(18) 0.52901(14) 0.0346(6) Uani 1 1 d . . . . .
C20 C 0.70970(17) 0.52124(18) 0.51853(14) 0.0343(6) Uani 1 1 d . . . . .
C21 C 0.4582(7) 0.6478(8) 0.6790(7) 0.0417(12) Uani 0.612(14) 1 d G U P B 1
C22 C 0.5075(5) 0.7123(7) 0.7273(6) 0.0537(14) Uani 0.612(14) 1 d G U P B 1
H22A H 0.568886 0.704972 0.746464 0.064 Uiso 0.612(14) 1 calc R U P B 1
C23 C 0.4649(6) 0.7879(5) 0.7468(5) 0.063(2) Uani 0.612(14) 1 d G U P B 1
H23A H 0.497858 0.831019 0.779103 0.076 Uiso 0.612(14) 1 calc R U P B 1
C24 C 0.3731(7) 0.7989(5) 0.7181(5) 0.064(2) Uani 0.612(14) 1 d G U P B 1
H24A H 0.344612 0.849390 0.731202 0.077 Uiso 0.612(14) 1 calc R U P B 1
C25 C 0.3238(5) 0.7343(6) 0.6699(5) 0.0571(18) Uani 0.612(14) 1 d G U P B 1
H25A H 0.262394 0.741714 0.650663 0.068 Uiso 0.612(14) 1 calc R U P B 1
C26 C 0.3664(6) 0.6588(7) 0.6503(6) 0.0479(13) Uani 0.612(14) 1 d G U P B 1
H26A H 0.333421 0.615666 0.618023 0.058 Uiso 0.612(14) 1 calc R U P B 1
C21A C 0.4712(11) 0.6459(12) 0.6877(12) 0.0417(12) Uani 0.388(14) 1 d G . P B 2
C22A C 0.5316(8) 0.7028(13) 0.7356(11) 0.0537(14) Uani 0.388(14) 1 d G . P B 2
H22B H 0.592163 0.688116 0.749935 0.064 Uiso 0.388(14) 1 calc R U P B 2
C23A C 0.5017(8) 0.7817(9) 0.7620(8) 0.063(2) Uani 0.388(14) 1 d G . P B 2
H23B H 0.542097 0.819743 0.794048 0.076 Uiso 0.388(14) 1 calc R U P B 2
C24A C 0.4112(9) 0.8036(8) 0.7406(7) 0.064(2) Uani 0.388(14) 1 d G . P B 2
H24B H 0.391132 0.856372 0.758264 0.077 Uiso 0.388(14) 1 calc R U P B 2
C25A C 0.3507(7) 0.7467(10) 0.6927(7) 0.0571(18) Uani 0.388(14) 1 d G . P B 2
H25B H 0.290232 0.761375 0.678367 0.068 Uiso 0.388(14) 1 calc R U P B 2
C26A C 0.3807(10) 0.6678(11) 0.6663(9) 0.0479(13) Uani 0.388(14) 1 d G . P B 2
H26B H 0.340295 0.629747 0.634252 0.058 Uiso 0.388(14) 1 calc R U P B 2
C27 C 0.4603(11) 0.1640(18) 0.7348(12) 0.0392(9) Uani 0.417(16) 1 d G U P C 1
C28 C 0.3680(11) 0.1551(15) 0.7170(10) 0.0491(12) Uani 0.417(16) 1 d G U P C 1
H28A H 0.331312 0.189920 0.680222 0.059 Uiso 0.417(16) 1 calc R U P C 1
C29 C 0.3304(8) 0.0941(11) 0.7543(8) 0.060(2) Uani 0.417(16) 1 d G U P C 1
H29A H 0.268671 0.088063 0.742346 0.072 Uiso 0.417(16) 1 calc R U P C 1
C30 C 0.3852(9) 0.0420(9) 0.8093(7) 0.062(2) Uani 0.417(16) 1 d G U P C 1
H30A H 0.360079 0.001152 0.834177 0.075 Uiso 0.417(16) 1 calc R U P C 1
C31 C 0.4775(9) 0.0509(12) 0.8271(7) 0.063(2) Uani 0.417(16) 1 d G U P C 1
H31A H 0.514128 0.016099 0.863884 0.075 Uiso 0.417(16) 1 calc R U P C 1
C32 C 0.5150(8) 0.1120(17) 0.7899(11) 0.0507(13) Uani 0.417(16) 1 d G U P C 1
H32A H 0.576770 0.117956 0.801760 0.061 Uiso 0.417(16) 1 calc R U P C 1
C27A C 0.4530(8) 0.1666(13) 0.7307(8) 0.0392(9) Uani 0.583(16) 1 d G . P C 2
C28A C 0.3603(8) 0.1679(10) 0.7038(7) 0.0491(12) Uani 0.583(16) 1 d G . P C 2
H28B H 0.332613 0.204537 0.664868 0.059 Uiso 0.583(16) 1 calc R U P C 2
C29A C 0.3091(6) 0.1144(8) 0.7351(6) 0.060(2) Uani 0.583(16) 1 d G . P C 2
H29B H 0.247117 0.115199 0.717092 0.072 Uiso 0.583(16) 1 calc R U P C 2
C30A C 0.3505(7) 0.0596(7) 0.7933(5) 0.062(2) Uani 0.583(16) 1 d G . P C 2
H30B H 0.316236 0.023757 0.814188 0.075 Uiso 0.583(16) 1 calc R U P C 2
C31A C 0.4431(7) 0.0583(8) 0.8201(5) 0.063(2) Uani 0.583(16) 1 d G . P C 2
H31B H 0.470851 0.021652 0.859062 0.075 Uiso 0.583(16) 1 calc R U P C 2
C32A C 0.4944(6) 0.1118(12) 0.7889(7) 0.0507(13) Uani 0.583(16) 1 d G . P C 2
H32B H 0.556349 0.110989 0.806839 0.061 Uiso 0.583(16) 1 calc R U P C 2
C33 C 0.75767(19) 0.1062(2) 0.53711(18) 0.0455(7) Uani 1 1 d . . . . .
C34 C 0.8190(2) 0.0498(3) 0.5832(2) 0.0665(10) Uani 1 1 d . . . . .
H34A H 0.833209 0.060089 0.631331 0.080 Uiso 1 1 calc R U . . .
C35 C 0.8599(3) -0.0227(3) 0.5581(3) 0.0946(16) Uani 1 1 d . . . . .
H35A H 0.901721 -0.060641 0.589096 0.113 Uiso 1 1 calc R U . . .
C36 C 0.8378(4) -0.0372(3) 0.4870(4) 0.1073(18) Uani 1 1 d . . . . .
H36A H 0.865353 -0.085088 0.470025 0.129 Uiso 1 1 calc R U . . .
C37 C 0.7765(3) 0.0168(3) 0.4410(3) 0.0894(14) Uani 1 1 d . . . . .
H37A H 0.761490 0.005054 0.392971 0.107 Uiso 1 1 calc R U . . .
C38 C 0.7365(2) 0.0895(2) 0.4656(2) 0.0578(8) Uani 1 1 d . . . . .
H38A H 0.695163 0.127286 0.434054 0.069 Uiso 1 1 calc R U . . .
C39 C 0.75695(18) 0.58567(19) 0.48225(15) 0.0373(6) Uani 1 1 d . . . . .
C40 C 0.7322(2) 0.5893(2) 0.40907(15) 0.0446(7) Uani 1 1 d . . . . .
H40A H 0.684693 0.553529 0.382270 0.054 Uiso 1 1 calc R U . . .
C41 C 0.7788(3) 0.6467(2) 0.37639(18) 0.0563(9) Uani 1 1 d . . . . .
H41A H 0.762312 0.649198 0.327576 0.068 Uiso 1 1 calc R U . . .
C42 C 0.8492(3) 0.6998(2) 0.4156(2) 0.0650(10) Uani 1 1 d . . . . .
H42A H 0.880412 0.737676 0.393319 0.078 Uiso 1 1 calc R U . . .
C43 C 0.8730(2) 0.6969(2) 0.4870(2) 0.0602(9) Uani 1 1 d . . . . .
H43A H 0.920325 0.733078 0.513545 0.072 Uiso 1 1 calc R U . . .
C44 C 0.8270(2) 0.6402(2) 0.52056(17) 0.0478(7) Uani 1 1 d . . . . .
H44A H 0.843648 0.639009 0.569409 0.057 Uiso 1 1 calc R U . . .
O2M O 0.7770(6) 0.2781(7) 0.8162(3) 0.268(4) Uani 1 1 d . U . . .
H2M H 0.824574 0.298943 0.841393 0.402 Uiso 1 1 calc R U . . .
C2M C 0.7152(5) 0.3043(8) 0.8388(5) 0.179(4) Uani 1 1 d . U . . .
H2M1 H 0.726553 0.283644 0.886468 0.268 Uiso 1 1 calc R U . . .
H2M2 H 0.659713 0.278429 0.810185 0.268 Uiso 1 1 calc R U . . .
H2M3 H 0.711575 0.371107 0.837215 0.268 Uiso 1 1 calc R U . . .

loop_
_atom_site_aniso_label
_atom_site_aniso_U_11
_atom_site_aniso_U_22
_atom_site_aniso_U_33
_atom_site_aniso_U_23
_atom_site_aniso_U_13
_atom_site_aniso_U_12
Zn 0.03357(16) 0.03116(16) 0.04152(17) 0.00248(13) 0.01601(13) -0.00292(13)
Cl1 0.0586(5) 0.0406(4) 0.0541(4) 0.0162(3) 0.0267(4) 0.0049(3)
Cl2 0.0571(5) 0.0348(4) 0.0660(5) 0.0085(3) 0.0289(4) 0.0087(3)
Cl3 0.0795(6) 0.0527(5) 0.0616(5) -0.0006(4) 0.0443(5) 0.0077(4)
Cl4 0.0881(6) 0.0548(5) 0.0539(5) 0.0007(4) 0.0443(5) -0.0138(4)
Cl5 0.0643(5) 0.0394(4) 0.0657(5) -0.0043(3) 0.0322(4) -0.0199(4)
Cl6 0.0587(5) 0.0321(4) 0.0668(5) -0.0049(3) 0.0254(4) -0.0047(3)
Cl7 0.0530(5) 0.0495(5) 0.1632(11) 0.0006(6) 0.0644(6) 0.0048(4)
Cl8 0.0518(5) 0.0524(5) 0.0928(6) 0.0064(4) 0.0477(5) -0.0038(4)
O1M 0.060(3) 0.074(3) 0.045(5) 0.000(3) 0.003(3) -0.017(3)
C1M 0.099(9) 0.211(12) 0.120(7) -0.007(8) -0.002(7) -0.092(9)
O1MA 0.060(3) 0.074(3) 0.045(5) 0.000(3) 0.003(3) -0.017(3)
C1MA 0.099(9) 0.211(12) 0.120(7) -0.007(8) -0.002(7) -0.092(9)
N1 0.0334(11) 0.0336(11) 0.0405(12) 0.0022(9) 0.0173(10) -0.0015(9)
N2 0.0360(12) 0.0323(11) 0.0409(12) 0.0009(9) 0.0174(10) -0.0040(9)
N3 0.0350(12) 0.0310(11) 0.0456(13) 0.0020(10) 0.0156(10) -0.0030(9)
N4 0.0348(12) 0.0337(11) 0.0465(13) 0.0010(10) 0.0189(10) -0.0021(9)
C1 0.0349(14) 0.0328(13) 0.0369(14) 0.0040(11) 0.0127(11) -0.0047(11)
C2 0.0385(14) 0.0328(13) 0.0370(14) 0.0038(11) 0.0109(12) -0.0051(11)
C3 0.0370(14) 0.0328(13) 0.0403(14) 0.0023(11) 0.0104(12) 0.0003(11)
C4 0.0321(13) 0.0308(13) 0.0420(14) 0.0000(11) 0.0132(11) -0.0032(11)
C5 0.0367(14) 0.0338(14) 0.0438(15) -0.0015(11) 0.0164(12) -0.0042(11)
C6 0.0337(14) 0.0358(14) 0.0393(14) -0.0007(11) 0.0166(12) -0.0025(11)
C7 0.0410(15) 0.0401(15) 0.0437(15) -0.0023(12) 0.0208(13) -0.0020(12)
C8 0.0415(15) 0.0444(16) 0.0384(14) 0.0020(12) 0.0187(12) -0.0063(13)
C9 0.0337(13) 0.0374(14) 0.0367(14) 0.0030(11) 0.0122(11) -0.0053(11)
C10 0.0351(14) 0.0382(14) 0.0339(13) 0.0048(11) 0.0109(11) -0.0060(11)
C11 0.0347(14) 0.0321(13) 0.0358(13) 0.0044(11) 0.0090(11) -0.0029(11)
C12 0.0383(14) 0.0314(13) 0.0396(14) 0.0048(11) 0.0096(12) -0.0061(11)
C13 0.0375(14) 0.0290(13) 0.0425(15) 0.0034(11) 0.0089(12) -0.0006(11)
C14 0.0340(13) 0.0285(13) 0.0430(15) 0.0027(11) 0.0094(12) -0.0006(11)
C15 0.0353(14) 0.0327(14) 0.0514(16) 0.0026(12) 0.0153(13) 0.0019(11)
C16 0.0342(14) 0.0355(14) 0.0512(16) 0.0030(12) 0.0180(13) -0.0006(11)
C17 0.0373(15) 0.0379(15) 0.067(2) -0.0030(14) 0.0235(15) -0.0005(12)
C18 0.0383(15) 0.0394(15) 0.0533(17) -0.0012(13) 0.0233(13) -0.0058(12)
C19 0.0327(13) 0.0358(14) 0.0381(14) 0.0023(11) 0.0149(11) -0.0043(11)
C20 0.0333(13) 0.0350(13) 0.0367(13) 0.0007(11) 0.0139(11) -0.0056(11)
C21 0.052(3) 0.0346(15) 0.046(3) 0.0043(18) 0.025(3) 0.0029(19)
C22 0.060(4) 0.045(3) 0.059(3) -0.005(2) 0.023(4) -0.002(3)
C23 0.074(6) 0.052(2) 0.071(4) -0.017(3) 0.034(4) -0.007(4)
C24 0.082(6) 0.049(2) 0.072(5) -0.002(3) 0.041(5) 0.010(4)
C25 0.060(4) 0.056(3) 0.063(5) 0.008(3) 0.030(3) 0.012(3)
C26 0.050(3) 0.045(2) 0.055(5) 0.003(2) 0.025(3) 0.006(2)
C21A 0.052(3) 0.0346(15) 0.046(3) 0.0043(18) 0.025(3) 0.0029(19)
C22A 0.060(4) 0.045(3) 0.059(3) -0.005(2) 0.023(4) -0.002(3)
C23A 0.074(6) 0.052(2) 0.071(4) -0.017(3) 0.034(4) -0.007(4)
C24A 0.082(6) 0.049(2) 0.072(5) -0.002(3) 0.041(5) 0.010(4)
C25A 0.060(4) 0.056(3) 0.063(5) 0.008(3) 0.030(3) 0.012(3)
C26A 0.050(3) 0.045(2) 0.055(5) 0.003(2) 0.025(3) 0.006(2)
C27 0.047(2) 0.0342(16) 0.041(2) -0.0015(14) 0.0207(19) -0.0090(17)
C28 0.052(2) 0.047(4) 0.053(4) 0.001(2) 0.024(3) -0.010(2)
C29 0.053(4) 0.066(5) 0.069(6) -0.005(4) 0.032(3) -0.017(3)
C30 0.078(6) 0.053(4) 0.068(5) 0.008(3) 0.040(5) -0.012(4)
C31 0.081(6) 0.061(3) 0.056(3) 0.019(2) 0.035(4) 0.001(5)
C32 0.061(4) 0.0519(19) 0.0427(17) 0.0089(15) 0.022(3) -0.003(4)
C27A 0.047(2) 0.0342(16) 0.041(2) -0.0015(14) 0.0207(19) -0.0090(17)
C28A 0.052(2) 0.047(4) 0.053(4) 0.001(2) 0.024(3) -0.010(2)
C29A 0.053(4) 0.066(5) 0.069(6) -0.005(4) 0.032(3) -0.017(3)
C30A 0.078(6) 0.053(4) 0.068(5) 0.008(3) 0.040(5) -0.012(4)
C31A 0.081(6) 0.061(3) 0.056(3) 0.019(2) 0.035(4) 0.001(5)
C32A 0.061(4) 0.0519(19) 0.0427(17) 0.0089(15) 0.022(3) -0.003(4)
C33 0.0368(15) 0.0338(15) 0.069(2) -0.0018(14) 0.0215(15) -0.0005(12)
C34 0.056(2) 0.053(2) 0.084(3) -0.0022(19) 0.012(2) 0.0127(17)
C35 0.073(3) 0.064(3) 0.134(5) -0.007(3) 0.012(3) 0.032(2)
C36 0.097(4) 0.070(3) 0.160(6) -0.037(3) 0.046(4) 0.020(3)
C37 0.093(3) 0.085(3) 0.101(3) -0.034(3) 0.044(3) 0.003(3)
C38 0.056(2) 0.0524(19) 0.069(2) -0.0083(17) 0.0255(18) -0.0004(16)
C39 0.0373(14) 0.0336(14) 0.0454(15) 0.0034(12) 0.0194(12) -0.0008(11)
C40 0.0514(18) 0.0416(15) 0.0443(16) 0.0025(13) 0.0197(14) -0.0006(14)
C41 0.075(2) 0.0539(19) 0.0542(19) 0.0125(16) 0.0407(18) 0.0078(18)
C42 0.073(2) 0.0495(19) 0.094(3) 0.0153(19) 0.056(2) -0.0035(18)
C43 0.0505(19) 0.0488(19) 0.089(3) -0.0058(18) 0.0336(19) -0.0179(15)
C44 0.0464(17) 0.0474(17) 0.0526(18) -0.0013(14) 0.0198(15) -0.0058(14)
O2M 0.270(8) 0.340(9) 0.136(5) 0.053(5) -0.027(5) 0.165(7)
C2M 0.129(6) 0.263(8) 0.143(6) -0.017(6) 0.039(5) -0.034(6)

loop_
_atom_type_symbol
_atom_type_description
_atom_type_scat_dispersion_real
_atom_type_scat_dispersion_imag
_atom_type_scat_source
C C 0.0033 0.0016 'International Tables Vol C Tables 4.2.6.8 and 6.1.1.4'
H H 0.0000 0.0000 'International Tables Vol C Tables 4.2.6.8 and 6.1.1.4'
N N 0.0061 0.0033 'International Tables Vol C Tables 4.2.6.8 and 6.1.1.4'
Cl Cl 0.1484 0.1585 'International Tables Vol C Tables 4.2.6.8 and 6.1.1.4'
Zn Zn 0.2839 1.4301 'International Tables Vol C Tables 4.2.6.8 and 6.1.1.4'
O O 0.0106 0.0060 'International Tables Vol C Tables 4.2.6.8 and 6.1.1.4'

loop_
_geom_angle_atom_site_label_1
_geom_angle_atom_site_label_2
_geom_angle_atom_site_label_3
_geom_angle
N1 Zn N4 89.27(8)
N1 Zn O1M 96.4(3)
N4 Zn O1M 90.6(4)
N1 Zn N3 162.99(9)
N4 Zn N3 89.44(9)
O1M Zn N3 100.6(3)
N1 Zn N2 89.17(8)
N4 Zn N2 170.93(9)
O1M Zn N2 98.4(4)
N3 Zn N2 89.44(8)
N1 Zn O1MA 93.9(7)
N4 Zn O1MA 99.9(7)
N3 Zn O1MA 103.0(7)
N2 Zn O1MA 89.1(7)
C1M O1M Zn 135.8(11)
C1M O1M H1M 114(3)
Zn O1M H1M 110(4)
O1M C1M H1M1 109.5
O1M C1M H1M2 109.5
H1M1 C1M H1M2 109.5
O1M C1M H1M3 109.5
H1M1 C1M H1M3 109.5
H1M2 C1M H1M3 109.5
C1MA O1MA Zn 121(2)
C1MA O1MA H1MA 112(10)
Zn O1MA H1MA 103(10)
O1MA C1MA H1M4 109.5
O1MA C1MA H1M5 109.5
H1M4 C1MA H1M5 109.5
O1MA C1MA H1M6 109.5
H1M4 C1MA H1M6 109.5
H1M5 C1MA H1M6 109.5
C4 N1 C1 108.4(2)
C4 N1 Zn 125.73(17)
C1 N1 Zn 125.80(17)
C6 N2 C9 108.5(2)
C6 N2 Zn 123.89(16)
C9 N2 Zn 124.10(18)
C14 N3 C11 108.2(2)
C14 N3 Zn 125.30(17)
C11 N3 Zn 125.30(18)
C19 N4 C16 108.2(2)
C19 N4 Zn 124.22(18)
C16 N4 Zn 123.45(18)
N1 C1 C20 125.1(2)
N1 C1 C2 107.7(2)
C20 C1 C2 126.7(2)
C3 C2 C1 107.8(2)
C3 C2 Cl1 122.3(2)
C1 C2 Cl1 129.8(2)
C2 C3 C4 107.9(2)
C2 C3 Cl2 121.9(2)
C4 C3 Cl2 130.2(2)
N1 C4 C5 125.6(2)
N1 C4 C3 107.9(2)
C5 C4 C3 126.2(2)
C6 C5 C4 124.8(2)
C6 C5 C21A 116.1(11)
C4 C5 C21A 118.8(11)
C6 C5 C21 118.1(7)
C4 C5 C21 117.0(7)
N2 C6 C5 125.2(2)
N2 C6 C7 108.0(2)
C5 C6 C7 126.7(2)
C8 C7 C6 107.7(2)
C8 C7 Cl3 122.0(2)
C6 C7 Cl3 130.3(2)
C7 C8 C9 107.7(2)
C7 C8 Cl4 122.5(2)
C9 C8 Cl4 129.7(2)
N2 C9 C10 124.6(2)
N2 C9 C8 108.0(2)
C10 C9 C8 127.4(2)
C11 C10 C9 125.5(2)
C11 C10 C27A 118.3(9)
C9 C10 C27A 116.1(9)
C11 C10 C27 117.0(12)
C9 C10 C27 117.5(12)
N3 C11 C10 125.2(2)
N3 C11 C12 108.1(2)
C10 C11 C12 126.6(2)
C13 C12 C11 107.7(2)
C13 C12 Cl5 122.5(2)
C11 C12 Cl5 129.7(2)
C12 C13 C14 107.5(2)
C12 C13 Cl6 122.7(2)
C14 C13 Cl6 129.6(2)
N3 C14 C15 125.4(2)
N3 C14 C13 108.3(2)
C15 C14 C13 126.3(2)
C16 C15 C14 124.6(2)
C16 C15 C33 116.7(2)
C14 C15 C33 118.7(2)
N4 C16 C15 125.1(2)
N4 C16 C17 108.3(2)
C15 C16 C17 126.4(3)
C18 C17 C16 107.9(2)
C18 C17 Cl7 122.3(2)
C16 C17 Cl7 129.6(2)
C17 C18 C19 107.4(2)
C17 C18 Cl8 121.9(2)
C19 C18 Cl8 130.6(2)
N4 C19 C20 124.6(2)
N4 C19 C18 108.2(2)
C20 C19 C18 127.1(2)
C19 C20 C1 125.5(2)
C19 C20 C39 116.8(2)
C1 C20 C39 117.7(2)
C22 C21 C26 120.0
C22 C21 C5 119.8(6)
C26 C21 C5 120.1(6)
C21 C22 C23 120.0
C21 C22 H22A 120.0
C23 C22 H22A 120.0
C24 C23 C22 120.0
C24 C23 H23A 120.0
C22 C23 H23A 120.0
C23 C24 C25 120.0
C23 C24 H24A 120.0
C25 C24 H24A 120.0
C26 C25 C24 120.0
C26 C25 H25A 120.0
C24 C25 H25A 120.0
C25 C26 C21 120.0
C25 C26 H26A 120.0
C21 C26 H26A 120.0
C22A C21A C26A 120.0
C22A C21A C5 119.1(10)
C26A C21A C5 120.9(10)
C23A C22A C21A 120.0
C23A C22A H22B 120.0
C21A C22A H22B 120.0
C22A C23A C24A 120.0
C22A C23A H23B 120.0
C24A C23A H23B 120.0
C25A C24A C23A 120.0
C25A C24A H24B 120.0
C23A C24A H24B 120.0
C24A C25A C26A 120.0
C24A C25A H25B 120.0
C26A C25A H25B 120.0
C25A C26A C21A 120.0
C25A C26A H26B 120.0
C21A C26A H26B 120.0
C28 C27 C32 120.0
C28 C27 C10 122.6(11)
C32 C27 C10 117.4(11)
C29 C28 C27 120.0
C29 C28 H28A 120.0
C27 C28 H28A 120.0
C28 C29 C30 120.0
C28 C29 H29A 120.0
C30 C29 H29A 120.0
C31 C30 C29 120.0
C31 C30 H30A 120.0
C29 C30 H30A 120.0
C32 C31 C30 120.0
C32 C31 H31A 120.0
C30 C31 H31A 120.0
C31 C32 C27 120.0
C31 C32 H32A 120.0
C27 C32 H32A 120.0
C28A C27A C32A 120.0
C28A C27A C10 117.8(8)
C32A C27A C10 122.2(8)
C29A C28A C27A 120.0
C29A C28A H28B 120.0
C27A C28A H28B 120.0
C30A C29A C28A 120.0
C30A C29A H29B 120.0
C28A C29A H29B 120.0
C29A C30A C31A 120.0
C29A C30A H30B 120.0
C31A C30A H30B 120.0
C30A C31A C32A 120.0
C30A C31A H31B 120.0
C32A C31A H31B 120.0
C31A C32A C27A 120.0
C31A C32A H32B 120.0
C27A C32A H32B 120.0
C34 C33 C38 119.2(3)
C34 C33 C15 122.0(3)
C38 C33 C15 118.8(3)
C33 C34 C35 120.3(4)
C33 C34 H34A 119.9
C35 C34 H34A 119.9
C36 C35 C34 119.0(4)
C36 C35 H35A 120.5
C34 C35 H35A 120.5
C37 C36 C35 121.4(4)
C37 C36 H36A 119.3
C35 C36 H36A 119.3
C36 C37 C38 119.7(5)
C36 C37 H37A 120.1
C38 C37 H37A 120.1
C37 C38 C33 120.3(4)
C37 C38 H38A 119.9
C33 C38 H38A 119.9
C44 C39 C40 118.9(3)
C44 C39 C20 120.7(3)
C40 C39 C20 120.4(3)
C41 C40 C39 119.7(3)
C41 C40 H40A 120.2
C39 C40 H40A 120.2
C42 C41 C40 120.6(3)
C42 C41 H41A 119.7
C40 C41 H41A 119.7
C43 C42 C41 119.8(3)
C43 C42 H42A 120.1
C41 C42 H42A 120.1
C42 C43 C44 120.4(3)
C42 C43 H43A 119.8
C44 C43 H43A 119.8
C39 C44 C43 120.7(3)
C39 C44 H44A 119.7
C43 C44 H44A 119.7
C2M O2M H2M 109.5
O2M C2M H2M1 109.5
O2M C2M H2M2 109.5
H2M1 C2M H2M2 109.5
O2M C2M H2M3 109.5
H2M1 C2M H2M3 109.5
H2M2 C2M H2M3 109.5

loop_
_geom_bond_atom_site_label_1
_geom_bond_atom_site_label_2
_geom_bond_distance
Zn N1 2.066(2)
Zn N4 2.074(2)
Zn O1M 2.079(13)
Zn N3 2.080(2)
Zn N2 2.081(2)
Zn O1MA 2.22(3)
Cl1 C2 1.712(3)
Cl2 C3 1.712(3)
Cl3 C7 1.717(3)
Cl4 C8 1.719(3)
Cl5 C12 1.715(3)
Cl6 C13 1.714(3)
Cl7 C17 1.715(3)
Cl8 C18 1.714(3)
O1M C1M 1.333(9)
O1M H1M 0.821(5)
C1M H1M1 0.9600
C1M H1M2 0.9600
C1M H1M3 0.9600
O1MA C1MA 1.334(10)
O1MA H1MA 0.821(5)
C1MA H1M4 0.9600
C1MA H1M5 0.9600
C1MA H1M6 0.9600
N1 C4 1.382(3)
N1 C1 1.389(3)
N2 C6 1.371(3)
N2 C9 1.382(3)
N3 C14 1.371(3)
N3 C11 1.378(3)
N4 C19 1.375(3)
N4 C16 1.378(3)
C1 C20 1.412(4)
C1 C2 1.450(4)
C2 C3 1.359(4)
C3 C4 1.449(4)
C4 C5 1.413(4)
C5 C6 1.402(4)
C5 C21A 1.477(10)
C5 C21 1.526(6)
C6 C7 1.458(4)
C7 C8 1.351(4)
C8 C9 1.451(4)
C9 C10 1.404(4)
C10 C11 1.403(4)
C10 C27A 1.501(7)
C10 C27 1.501(10)
C11 C12 1.445(4)
C12 C13 1.352(4)
C13 C14 1.449(4)
C14 C15 1.410(4)
C15 C16 1.404(4)
C15 C33 1.503(4)
C16 C17 1.452(4)
C17 C18 1.349(4)
C18 C19 1.460(4)
C19 C20 1.400(4)
C20 C39 1.502(3)
C21 C22 1.3900
C21 C26 1.3900
C22 C23 1.3900
C22 H22A 0.9300
C23 C24 1.3900
C23 H23A 0.9300
C24 C25 1.3900
C24 H24A 0.9300
C25 C26 1.3900
C25 H25A 0.9300
C26 H26A 0.9300
C21A C22A 1.3900
C21A C26A 1.3900
C22A C23A 1.3900
C22A H22B 0.9300
C23A C24A 1.3900
C23A H23B 0.9300
C24A C25A 1.3900
C24A H24B 0.9300
C25A C26A 1.3900
C25A H25B 0.9300
C26A H26B 0.9300
C27 C28 1.3900
C27 C32 1.3900
C28 C29 1.3900
C28 H28A 0.9300
C29 C30 1.3900
C29 H29A 0.9300
C30 C31 1.3900
C30 H30A 0.9300
C31 C32 1.3900
C31 H31A 0.9300
C32 H32A 0.9300
C27A C28A 1.3900
C27A C32A 1.3900
C28A C29A 1.3900
C28A H28B 0.9300
C29A C30A 1.3900
C29A H29B 0.9300
C30A C31A 1.3900
C30A H30B 0.9300
C31A C32A 1.3900
C31A H31B 0.9300
C32A H32B 0.9300
C33 C34 1.375(5)
C33 C38 1.384(5)
C34 C35 1.394(6)
C34 H34A 0.9300
C35 C36 1.370(7)
C35 H35A 0.9300
C36 C37 1.354(7)
C36 H36A 0.9300
C37 C38 1.384(5)
C37 H37A 0.9300
C38 H38A 0.9300
C39 C44 1.378(4)
C39 C40 1.394(4)
C40 C41 1.389(4)
C40 H40A 0.9300
C41 C42 1.375(5)
C41 H41A 0.9300
C42 C43 1.362(5)
C42 H42A 0.9300
C43 C44 1.387(4)
C43 H43A 0.9300
C44 H44A 0.9300
O2M C2M 1.247(8)
O2M H2M 0.8200
C2M H2M1 0.9600
C2M H2M2 0.9600
C2M H2M3 0.9600

loop_
_geom_hbond_atom_site_label_D
_geom_hbond_atom_site_label_H
_geom_hbond_atom_site_label_A
_geom_hbond_distance_DH
_geom_hbond_distance_HA
_geom_hbond_distance_DA
_geom_hbond_angle_DHA
_geom_hbond_site_symmetry_A
O1M H1M O2M 0.821(5) 2.03(4) 2.787(16) 154(7) .
O1MA H1MA O2M 0.821(5) 2.33(16) 2.70(3) 108(13) .
C1MA H1M4 N1 0.96 2.48 3.19(3) 130.9 .
O2M H2M Cl2 0.82 2.94 3.672(7) 149.4 2_646

loop_
_geom_torsion_atom_site_label_1
_geom_torsion_atom_site_label_2
_geom_torsion_atom_site_label_3
_geom_torsion_atom_site_label_4
_geom_torsion
C4 N1 C1 C20 169.4(3)
Zn N1 C1 C20 -8.4(4)
C4 N1 C1 C2 -3.8(3)
Zn N1 C1 C2 178.36(17)
N1 C1 C2 C3 1.7(3)
C20 C1 C2 C3 -171.4(3)
N1 C1 C2 Cl1 -178.3(2)
C20 C1 C2 Cl1 8.7(4)
C1 C2 C3 C4 1.0(3)
Cl1 C2 C3 C4 -179.1(2)
C1 C2 C3 Cl2 -179.5(2)
Cl1 C2 C3 Cl2 0.5(4)
C1 N1 C4 C5 -169.8(3)
Zn N1 C4 C5 8.1(4)
C1 N1 C4 C3 4.4(3)
Zn N1 C4 C3 -177.76(17)
C2 C3 C4 N1 -3.3(3)
Cl2 C3 C4 N1 177.2(2)
C2 C3 C4 C5 170.8(3)
Cl2 C3 C4 C5 -8.7(4)
N1 C4 C5 C6 -10.7(5)
C3 C4 C5 C6 176.2(3)
N1 C4 C5 C21A 163.1(8)
C3 C4 C5 C21A -10.0(8)
N1 C4 C5 C21 172.5(5)
C3 C4 C5 C21 -0.7(6)
C9 N2 C6 C5 -172.4(3)
Zn N2 C6 C5 28.1(4)
C9 N2 C6 C7 4.1(3)
Zn N2 C6 C7 -155.44(18)
C4 C5 C6 N2 -9.1(5)
C21A C5 C6 N2 176.9(7)
C21 C5 C6 N2 167.7(5)
C4 C5 C6 C7 175.1(3)
C21A C5 C6 C7 1.2(8)
C21 C5 C6 C7 -8.0(6)
N2 C6 C7 C8 -2.6(3)
C5 C6 C7 C8 173.8(3)
N2 C6 C7 Cl3 174.5(2)
C5 C6 C7 Cl3 -9.1(5)
C6 C7 C8 C9 0.1(3)
Cl3 C7 C8 C9 -177.3(2)
C6 C7 C8 Cl4 176.0(2)
Cl3 C7 C8 Cl4 -1.4(4)
C6 N2 C9 C10 172.7(3)
Zn N2 C9 C10 -27.8(4)
C6 N2 C9 C8 -4.0(3)
Zn N2 C9 C8 155.43(19)
C7 C8 C9 N2 2.4(3)
Cl4 C8 C9 N2 -173.1(2)
C7 C8 C9 C10 -174.2(3)
Cl4 C8 C9 C10 10.3(5)
N2 C9 C10 C11 12.3(4)
C8 C9 C10 C11 -171.5(3)
N2 C9 C10 C27A -163.9(6)
C8 C9 C10 C27A 12.2(7)
N2 C9 C10 C27 -169.1(9)
C8 C9 C10 C27 7.1(9)
C14 N3 C11 C10 174.0(3)
Zn N3 C11 C10 -17.8(4)
C14 N3 C11 C12 -3.7(3)
Zn N3 C11 C12 164.51(18)
C9 C10 C11 N3 12.5(4)
C27A C10 C11 N3 -171.3(6)
C27 C10 C11 N3 -166.1(9)
C9 C10 C11 C12 -170.2(3)
C27A C10 C11 C12 6.0(7)
C27 C10 C11 C12 11.2(9)
N3 C11 C12 C13 2.6(3)
C10 C11 C12 C13 -175.0(3)
N3 C11 C12 Cl5 -173.7(2)
C10 C11 C12 Cl5 8.6(4)
C11 C12 C13 C14 -0.6(3)
Cl5 C12 C13 C14 176.1(2)
C11 C12 C13 Cl6 -176.1(2)
Cl5 C12 C13 Cl6 0.6(4)
C11 N3 C14 C15 -174.8(3)
Zn N3 C14 C15 17.0(4)
C11 N3 C14 C13 3.3(3)
Zn N3 C14 C13 -164.85(18)
C12 C13 C14 N3 -1.7(3)
Cl6 C13 C14 N3 173.4(2)
C12 C13 C14 C15 176.4(3)
Cl6 C13 C14 C15 -8.5(4)
N3 C14 C15 C16 -13.1(5)
C13 C14 C15 C16 169.1(3)
N3 C14 C15 C33 170.2(3)
C13 C14 C15 C33 -7.6(4)
C19 N4 C16 C15 -171.9(3)
Zn N4 C16 C15 30.3(4)
C19 N4 C16 C17 3.3(3)
Zn N4 C16 C17 -154.5(2)
C14 C15 C16 N4 -12.8(5)
C33 C15 C16 N4 164.0(3)
C14 C15 C16 C17 173.0(3)
C33 C15 C16 C17 -10.3(5)
N4 C16 C17 C18 -1.9(4)
C15 C16 C17 C18 173.2(3)
N4 C16 C17 Cl7 173.0(3)
C15 C16 C17 Cl7 -12.0(5)
C16 C17 C18 C19 -0.2(4)
Cl7 C17 C18 C19 -175.5(2)
C16 C17 C18 Cl8 177.7(2)
Cl7 C17 C18 Cl8 2.4(4)
C16 N4 C19 C20 173.8(3)
Zn N4 C19 C20 -28.6(4)
C16 N4 C19 C18 -3.4(3)
Zn N4 C19 C18 154.18(19)
C17 C18 C19 N4 2.3(3)
Cl8 C18 C19 N4 -175.4(2)
C17 C18 C19 C20 -174.9(3)
Cl8 C18 C19 C20 7.4(5)
N4 C19 C20 C1 10.5(4)
C18 C19 C20 C1 -172.8(3)
N4 C19 C20 C39 -171.6(3)
C18 C19 C20 C39 5.2(4)
N1 C1 C20 C19 9.5(4)
C2 C1 C20 C19 -178.5(3)
N1 C1 C20 C39 -168.4(2)
C2 C1 C20 C39 3.6(4)
C6 C5 C21 C22 99.4(7)
C4 C5 C21 C22 -83.6(8)
C6 C5 C21 C26 -79.5(8)
C4 C5 C21 C26 97.5(7)
C26 C21 C22 C23 0.0
C5 C21 C22 C23 -178.9(12)
C21 C22 C23 C24 0.0
C22 C23 C24 C25 0.0
C23 C24 C25 C26 0.0
C24 C25 C26 C21 0.0
C22 C21 C26 C25 0.0
C5 C21 C26 C25 178.9(12)
C6 C5 C21A C22A 97.6(12)
C4 C5 C21A C22A -76.8(12)
C6 C5 C21A C26A -84.3(13)
C4 C5 C21A C26A 101.3(12)
C26A C21A C22A C23A 0.0
C5 C21A C22A C23A 178(2)
C21A C22A C23A C24A 0.0
C22A C23A C24A C25A 0.0
C23A C24A C25A C26A 0.0
C24A C25A C26A C21A 0.0
C22A C21A C26A C25A 0.0
C5 C21A C26A C25A -178(2)
C11 C10 C27 C28 -108.7(13)
C9 C10 C27 C28 72.6(17)
C11 C10 C27 C32 71.6(14)
C9 C10 C27 C32 -107.1(11)
C32 C27 C28 C29 0.0
C10 C27 C28 C29 -180(2)
C27 C28 C29 C30 0.0
C28 C29 C30 C31 0.0
C29 C30 C31 C32 0.0
C30 C31 C32 C27 0.0
C28 C27 C32 C31 0.0
C10 C27 C32 C31 180(2)
C11 C10 C27A C28A -105.6(9)
C9 C10 C27A C28A 71.0(11)
C11 C10 C27A C32A 77.2(11)
C9 C10 C27A C32A -106.2(9)
C32A C27A C28A C29A 0.0
C10 C27A C28A C29A -177.3(16)
C27A C28A C29A C30A 0.0
C28A C29A C30A C31A 0.0
C29A C30A C31A C32A 0.0
C30A C31A C32A C27A 0.0
C28A C27A C32A C31A 0.0
C10 C27A C32A C31A 177.2(17)
C16 C15 C33 C34 106.6(4)
C14 C15 C33 C34 -76.5(4)
C16 C15 C33 C38 -71.7(4)
C14 C15 C33 C38 105.2(3)
C38 C33 C34 C35 0.6(6)
C15 C33 C34 C35 -177.7(4)
C33 C34 C35 C36 -0.4(7)
C34 C35 C36 C37 -0.6(9)
C35 C36 C37 C38 1.3(8)
C36 C37 C38 C33 -1.1(7)
C34 C33 C38 C37 0.1(5)
C15 C33 C38 C37 178.5(3)
C19 C20 C39 C44 -92.9(3)
C1 C20 C39 C44 85.2(3)
C19 C20 C39 C40 85.3(3)
C1 C20 C39 C40 -96.6(3)
C44 C39 C40 C41 0.7(4)
C20 C39 C40 C41 -177.6(3)
C39 C40 C41 C42 0.0(5)
C40 C41 C42 C43 -0.6(5)
C41 C42 C43 C44 0.4(5)
C40 C39 C44 C43 -0.8(5)
C20 C39 C44 C43 177.4(3)
C42 C43 C44 C39 0.3(5)
